data_7063815
loop_
_publ_author_name
'Mutlu Balc\?i, Ceylan'
'Palab\?iy\?ik, Duygu'
'Be\,sli, Serap'

_publ_section_title
;
 Cyclic phosphazene derivatives combined with two different forms of the
 phenol-pyrazole group: synthesis, spectroscopic and crystallographic
 characterization and stereochemical properties
;
_journal_issue 23
_journal_name_full 'New Journal of Chemistry'
_journal_page_first 9583
_journal_page_last 9599
_journal_paper_doi 10.1039/D5NJ01321F
_journal_volume 49
_journal_year 2025
_chemical_formula_moiety 'C36 H26 N11 O4 P3 [+ solvent]'
_chemical_formula_sum 'C36 H26 N11 O4 P3'
_chemical_formula_weight 769.59
_space_group_crystal_system triclinic
_space_group_IT_number 2
_space_group_name_Hall '-P 1'
_space_group_name_H-M_alt 'P -1'
_atom_sites_solution_hydrogens geom
_atom_sites_solution_primary iterative
_audit_creation_date 2022-03-03
_audit_creation_method
;
Olex2 1.3
(compiled 2020.11.12 svn.r5f609507 for OlexSys, GUI svn.r6272)
;
_audit_update_record
;
2025-03-03 deposited with the CCDC.	2025-05-06 downloaded from the CCDC.
;
_cell_angle_alpha 97.720(2)
_cell_angle_beta 104.312(2)
_cell_angle_gamma 92.798(2)
_cell_formula_units_Z 4
_cell_length_a 12.4130(11)
_cell_length_b 14.0903(12)
_cell_length_c 23.476(2)
_cell_measurement_reflns_used 9906
_cell_measurement_temperature 173.01
_cell_measurement_theta_max 22.31
_cell_measurement_theta_min 2.24
_cell_volume 3928.1(6)
_computing_cell_refinement 'SAINT V8.40A (Bruker, 2019)'
_computing_data_reduction 'SAINT V8.40A (Bruker, 2019)'
_computing_molecular_graphics 'Olex2 1.3 (Dolomanov et al., 2009)'
_computing_publication_material 'Olex2 1.3 (Dolomanov et al., 2009)'
_computing_structure_refinement 'SHELXL 2018/3 (Sheldrick, 2015)'
_computing_structure_solution 'olex2.solve 1.3 (Bourhis et al., 2015)'
_diffrn_ambient_temperature 173.01
_diffrn_detector_area_resol_mean 8.3333
_diffrn_measured_fraction_theta_full 0.995
_diffrn_measured_fraction_theta_max 0.995
_diffrn_measurement_device_type 'Bruker APEX II QUAZAR three-circle diffractometer'
_diffrn_measurement_method '\f and \w scans'
_diffrn_radiation_type MoK\a
_diffrn_radiation_wavelength 0.71073
_diffrn_reflns_av_R_equivalents 0.0654
_diffrn_reflns_av_unetI/netI 0.0680
_diffrn_reflns_Laue_measured_fraction_full 0.995
_diffrn_reflns_Laue_measured_fraction_max 0.995
_diffrn_reflns_limit_h_max 14
_diffrn_reflns_limit_h_min -14
_diffrn_reflns_limit_k_max 16
_diffrn_reflns_limit_k_min -16
_diffrn_reflns_limit_l_max 27
_diffrn_reflns_limit_l_min -27
_diffrn_reflns_number 59955
_diffrn_reflns_point_group_measured_fraction_full 0.995
_diffrn_reflns_point_group_measured_fraction_max 0.995
_diffrn_reflns_theta_full 25.027
_diffrn_reflns_theta_max 25.027
_diffrn_reflns_theta_min 1.464
_exptl_absorpt_coefficient_mu 0.204
_exptl_absorpt_correction_T_max 0.7452
_exptl_absorpt_correction_T_min 0.6625
_exptl_absorpt_correction_type none
_exptl_absorpt_process_details
;
SADABS-2016/2 (Bruker,2016/2) was used for absorption correction.
wR2(int) was 0.1006 before and 0.0548 after correction.
The Ratio of minimum to maximum transmission is 0.8890.
The \l/2 correction factor is Not present.
;
_exptl_crystal_colour colourless
_exptl_crystal_colour_primary colourless
_exptl_crystal_density_diffrn 1.301
_exptl_crystal_description block
_exptl_crystal_F_000 1584
_exptl_crystal_size_max 0.2
_exptl_crystal_size_mid 0.2
_exptl_crystal_size_min 0.189
_refine_diff_density_max 0.741
_refine_diff_density_min -0.373
_refine_diff_density_rms 0.068
_refine_ls_extinction_coef 0.0017(3)
_refine_ls_extinction_expression Fc^*^=kFc[1+0.001xFc^2^\l^3^/sin(2\q)]^-1/4^
_refine_ls_extinction_method 'SHELXL-2018/3 (Sheldrick 2018)'
_refine_ls_goodness_of_fit_ref 1.025
_refine_ls_hydrogen_treatment constr
_refine_ls_matrix_type full
_refine_ls_number_parameters 978
_refine_ls_number_reflns 13814
_refine_ls_number_restraints 0
_refine_ls_restrained_S_all 1.025
_refine_ls_R_factor_all 0.1178
_refine_ls_R_factor_gt 0.0734
_refine_ls_shift/su_max 0.000
_refine_ls_shift/su_mean 0.000
_refine_ls_structure_factor_coef Fsqd
_refine_ls_weighting_details 'w=1/[\s^2^(Fo^2^)+(0.0721P)^2^+8.3360P] where P=(Fo^2^+2Fc^2^)/3'
_refine_ls_weighting_scheme calc
_refine_ls_wR_factor_gt 0.1710
_refine_ls_wR_factor_ref 0.1913
_reflns_Friedel_coverage 0.000
_reflns_number_gt 8680
_reflns_number_total 13814
_reflns_threshold_expression 'I > 2\s(I)'
_cod_data_source_file d5nj01321f2.cif
_cod_data_source_block 21gtu40_321_cpy_01_4t_0m
_cod_depositor_comments 'Adding full bibliography for 7063812--7063815.cif.'
_cod_database_code 7063815
_shelx_shelxl_version_number 2018/3
_shelx_space_group_comment
;
The symmetry employed for this shelxl refinement is uniquely defined
by the following loop, which should always be used as a source of
symmetry information in preference to the above space-group names.
They are only intended as comments.
;
_shelx_estimated_absorpt_t_max 0.962
_shelx_estimated_absorpt_t_min 0.960
_olex2_refinement_description
;
1. Fixed Uiso
 At 1.2 times of:
  All C(H) groups
 At 1.5 times of:
  All O(H) groups
2.a Aromatic/amide H refined with riding coordinates:
 C19(H19), C20(H20), C23(H23), C24(H24), C25(H25), C26(H26), C28(H28),
 C29(H29), C32(H32), C33(H33), C34(H34), C35(H35), C1(H1), C2(H2), C5(H5),
 C6(H6), C7(H7), C8(H8), C10(H10), C11(H11), C14(H14), C15(H15), C16(H16),
 C17(H17), C55(H55), C56(H56), C59(H59), C60(H60), C61(H61), C62(H62), C64(H64),
  C65(H65), C68(H68), C69(H69), C70(H70), C71(H71), C37(H37), C38(H38),
 C41(H41), C42(H42), C43(H43), C44(H44), C46(H46), C47(H47), C50(H50), C51(H51),
  C52(H52), C53(H53)
2.b Idealised tetrahedral OH refined as rotating group:
 O3(H3), O4(H4), O7(H7A), O8(H8A)
;
_smtbx_masks_special_details
;
A solvent mask was calculated and 250 electrons were 
found in a volume of 716\%A^3^ in 1 void per unit cell. 
This is consistent with the presence of 
1[CH3CH2CH2CH2CH2CH2CH3] per Unit Cell 
which account for 232 electrons 
per unit cell.
;
_smtbx_masks_void_probe_radius 1.2
_smtbx_masks_void_truncation_radius 1.2
_olex2_submission_special_instructions 'No special instructions were received'

loop_
_space_group_symop_operation_xyz
'x, y, z'
'-x, -y, -z'

loop_
_atom_site_label
_atom_site_type_symbol
_atom_site_fract_x
_atom_site_fract_y
_atom_site_fract_z
_atom_site_U_iso_or_equiv
_atom_site_adp_type
_atom_site_occupancy
_atom_site_site_symmetry_order
_atom_site_calc_flag
_atom_site_refinement_flags_posn
_atom_site_refinement_flags_adp
_atom_site_refinement_flags_occupancy
_atom_site_disorder_assembly
_atom_site_disorder_group
P3 P 0.75433(11) 0.86359(9) 0.49748(6) 0.0430(3) Uani 1 1 d . . . . .
P1 P 0.86199(12) 0.70880(10) 0.53556(7) 0.0479(4) Uani 1 1 d . . . . .
P2 P 0.65974(12) 0.68044(9) 0.45004(7) 0.0478(4) Uani 1 1 d . . . . .
O3 O 0.8764(4) 1.1718(3) 0.6235(2) 0.0899(15) Uani 1 1 d . . . . .
H3 H 0.852583 1.123994 0.596953 0.135 Uiso 1 1 calc R U . . .
O4 O 0.6432(4) 1.1598(3) 0.4197(2) 0.0803(14) Uani 1 1 d . . . . .
H4 H 0.662996 1.110465 0.434537 0.120 Uiso 1 1 calc R U . . .
O1 O 0.8815(3) 0.6822(3) 0.60041(16) 0.0593(10) Uani 1 1 d . . . . .
O2 O 0.6414(3) 0.6325(3) 0.38364(17) 0.0623(11) Uani 1 1 d . . . . .
N3 N 0.8524(3) 0.8199(3) 0.53978(18) 0.0444(10) Uani 1 1 d . . . . .
N1 N 0.7633(4) 0.6410(3) 0.4911(2) 0.0515(11) Uani 1 1 d . . . . .
N2 N 0.6611(3) 0.7925(3) 0.45177(19) 0.0467(11) Uani 1 1 d . . . . .
N8 N 0.6856(3) 0.9381(3) 0.53433(19) 0.0444(10) Uani 1 1 d . . . . .
N9 N 0.7371(4) 1.0251(3) 0.56693(19) 0.0495(11) Uani 1 1 d . . . . .
N10 N 0.8170(3) 0.9385(3) 0.46360(19) 0.0472(11) Uani 1 1 d . . . . .
N11 N 0.7618(3) 1.0126(3) 0.43845(19) 0.0467(11) Uani 1 1 d . . . . .
N4 N 0.9843(4) 0.6820(3) 0.5226(2) 0.0522(11) Uani 1 1 d . . . . .
N5 N 1.0180(4) 0.7140(3) 0.4767(2) 0.0572(12) Uani 1 1 d . . . . .
N6 N 0.5121(4) 0.6796(4) 0.5138(2) 0.0706(14) Uani 1 1 d . . . . .
N7 N 0.5413(4) 0.6400(3) 0.4626(2) 0.0511(11) Uani 1 1 d . . . . .
C19 C 0.5810(4) 0.9212(4) 0.5420(2) 0.0492(13) Uani 1 1 d . . . . .
H19 H 0.530202 0.866235 0.524812 0.059 Uiso 1 1 calc R U . . .
C20 C 0.5642(4) 0.9986(4) 0.5790(3) 0.0533(14) Uani 1 1 d . . . . .
H20 H 0.498895 1.008514 0.592419 0.064 Uiso 1 1 calc R U . . .
C21 C 0.6619(4) 1.0611(4) 0.5935(2) 0.0458(13) Uani 1 1 d . . . . .
C22 C 0.6861(5) 1.1546(4) 0.6316(2) 0.0512(14) Uani 1 1 d . . . . .
C23 C 0.6035(6) 1.1958(4) 0.6559(3) 0.0632(17) Uani 1 1 d . . . . .
H23 H 0.531379 1.162962 0.647487 0.076 Uiso 1 1 calc R U . . .
C24 C 0.6270(7) 1.2841(5) 0.6921(3) 0.077(2) Uani 1 1 d . . . . .
H24 H 0.571252 1.311157 0.708952 0.092 Uiso 1 1 calc R U . . .
C25 C 0.7306(8) 1.3331(5) 0.7038(3) 0.081(2) Uani 1 1 d . . . . .
H25 H 0.745991 1.394245 0.728136 0.097 Uiso 1 1 calc R U . . .
C26 C 0.8115(7) 1.2934(5) 0.6802(3) 0.082(2) Uani 1 1 d . . . . .
H26 H 0.883227 1.326943 0.688777 0.098 Uiso 1 1 calc R U . . .
C27 C 0.7904(6) 1.2055(4) 0.6442(3) 0.0660(17) Uani 1 1 d . . . . .
C28 C 0.9138(5) 0.9262(5) 0.4456(3) 0.0669(17) Uani 1 1 d . . . . .
H28 H 0.965096 0.879598 0.455926 0.080 Uiso 1 1 calc R U . . .
C29 C 0.9211(5) 0.9925(5) 0.4110(3) 0.0700(18) Uani 1 1 d . . . . .
H29 H 0.979458 1.001961 0.392154 0.084 Uiso 1 1 calc R U . . .
C30 C 0.8271(4) 1.0463(4) 0.4072(2) 0.0481(13) Uani 1 1 d . . . . .
C31 C 0.7961(4) 1.1261(4) 0.3753(2) 0.0479(13) Uani 1 1 d . . . . .
C32 C 0.8548(5) 1.1547(5) 0.3367(3) 0.0691(17) Uani 1 1 d . . . . .
H32 H 0.916466 1.120354 0.331426 0.083 Uiso 1 1 calc R U . . .
C33 C 0.8295(6) 1.2293(5) 0.3058(3) 0.0710(18) Uani 1 1 d . . . . .
H33 H 0.872133 1.246135 0.279603 0.085 Uiso 1 1 calc R U . . .
C34 C 0.7413(5) 1.2792(4) 0.3133(3) 0.0622(16) Uani 1 1 d . . . . .
H34 H 0.722720 1.331809 0.292366 0.075 Uiso 1 1 calc R U . . .
C35 C 0.6787(5) 1.2543(4) 0.3509(3) 0.0626(16) Uani 1 1 d . . . . .
H35 H 0.616814 1.288983 0.355431 0.075 Uiso 1 1 calc R U . . .
C36 C 0.7066(4) 1.1784(4) 0.3821(2) 0.0479(13) Uani 1 1 d . . . . .
C1 C 1.1070(4) 0.6653(4) 0.4740(3) 0.0583(15) Uani 1 1 d . . . . .
H1 H 1.150149 0.672638 0.446359 0.070 Uiso 1 1 calc R U . . .
C2 C 1.1298(5) 0.6026(4) 0.5161(3) 0.0569(15) Uani 1 1 d . . . . .
H2 H 1.188444 0.561221 0.521711 0.068 Uiso 1 1 calc R U . . .
C3 C 1.0505(4) 0.6129(3) 0.5474(2) 0.0459(13) Uani 1 1 d . . . . .
C4 C 1.0265(4) 0.5738(3) 0.5968(2) 0.0496(14) Uani 1 1 d . . . . .
C5 C 1.0879(5) 0.5027(4) 0.6223(3) 0.0635(16) Uani 1 1 d . . . . .
H5 H 1.143503 0.475864 0.605185 0.076 Uiso 1 1 calc R U . . .
C6 C 1.0686(6) 0.4716(4) 0.6718(3) 0.0760(19) Uani 1 1 d . . . . .
H6 H 1.110111 0.422461 0.688249 0.091 Uiso 1 1 calc R U . . .
C7 C 0.9895(6) 0.5103(4) 0.6984(3) 0.0689(17) Uani 1 1 d . . . . .
H7 H 0.979199 0.489986 0.733804 0.083 Uiso 1 1 calc R U . . .
C8 C 0.9248(5) 0.5796(4) 0.6726(3) 0.0613(16) Uani 1 1 d . . . . .
H8 H 0.868313 0.605480 0.689338 0.074 Uiso 1 1 calc R U . . .
C12 C 0.9446(5) 0.6092(3) 0.6228(3) 0.0504(14) Uani 1 1 d . . . . .
C10 C 0.4147(5) 0.6298(5) 0.5099(3) 0.0769(19) Uani 1 1 d . . . . .
H10 H 0.371897 0.641653 0.538121 0.092 Uiso 1 1 calc R U . . .
C11 C 0.3831(5) 0.5584(4) 0.4596(3) 0.0672(17) Uani 1 1 d . . . . .
H11 H 0.318333 0.514475 0.448000 0.081 Uiso 1 1 calc R U . . .
C14 C 0.4144(6) 0.4358(4) 0.3443(3) 0.0694(18) Uani 1 1 d . . . . .
H14 H 0.356096 0.410263 0.358926 0.083 Uiso 1 1 calc R U . . .
C15 C 0.4315(6) 0.3945(5) 0.2923(4) 0.080(2) Uani 1 1 d . . . . .
H15 H 0.384715 0.339377 0.270679 0.096 Uiso 1 1 calc R U . . .
C16 C 0.5168(7) 0.4309(5) 0.2693(3) 0.082(2) Uani 1 1 d . . . . .
H16 H 0.526578 0.401380 0.232257 0.099 Uiso 1 1 calc R U . . .
C17 C 0.5860(6) 0.5100(4) 0.3011(3) 0.0696(17) Uani 1 1 d . . . . .
H17 H 0.644391 0.535590 0.286500 0.083 Uiso 1 1 calc R U . . .
C18 C 0.5689(5) 0.5508(4) 0.3541(2) 0.0553(15) Uani 1 1 d . . . . .
P6 P 0.21522(10) 0.67040(9) 0.10006(6) 0.0370(3) Uani 1 1 d . . . . .
P4 P 0.24607(11) 0.85080(9) 0.16494(6) 0.0410(3) Uani 1 1 d . . . . .
P5 P 0.16936(10) 0.82609(9) 0.04205(6) 0.0388(3) Uani 1 1 d . . . . .
O7 O 0.2122(3) 0.3751(3) 0.1850(2) 0.0702(12) Uani 1 1 d . . . . .
H7A H 0.213465 0.420532 0.165283 0.105 Uiso 1 1 calc R U . . .
O8 O 0.2671(3) 0.3765(3) -0.0212(2) 0.0886(16) Uani 1 1 d . . . . .
H8A H 0.258305 0.427136 -0.000094 0.133 Uiso 1 1 calc R U . . .
O5 O 0.1858(3) 0.8933(2) 0.21304(15) 0.0483(9) Uani 1 1 d . . . . .
O6 O 0.2368(3) 0.8658(2) 0.00044(15) 0.0480(9) Uani 1 1 d . . . . .
N14 N 0.2413(3) 0.7380(3) 0.16097(17) 0.0416(10) Uani 1 1 d . . . . .
N12 N 0.1999(3) 0.8904(3) 0.10475(18) 0.0437(10) Uani 1 1 d . . . . .
N13 N 0.1848(3) 0.7157(3) 0.04078(17) 0.0388(9) Uani 1 1 d . . . . .
N19 N 0.1125(3) 0.5842(3) 0.09283(18) 0.0422(10) Uani 1 1 d . . . . .
N20 N 0.1281(3) 0.5094(3) 0.12552(18) 0.0423(10) Uani 1 1 d . . . . .
N21 N 0.3256(3) 0.6044(3) 0.10425(18) 0.0407(10) Uani 1 1 d . . . . .
N22 N 0.3241(3) 0.5255(3) 0.06219(18) 0.0401(10) Uani 1 1 d . . . . .
N16 N 0.4673(4) 0.8633(3) 0.1813(2) 0.0602(13) Uani 1 1 d . . . . .
N15 N 0.3773(3) 0.8993(3) 0.19840(18) 0.0449(10) Uani 1 1 d . . . . .
N18 N -0.0496(3) 0.7933(3) 0.01620(19) 0.0487(11) Uani 1 1 d . . . . .
N17 N 0.0406(3) 0.8394(3) 0.00370(17) 0.0398(10) Uani 1 1 d . . . . .
C55 C 0.0038(5) 0.5811(5) 0.0617(3) 0.080(2) Uani 1 1 d . . . . .
H55 H -0.028102 0.624813 0.036138 0.096 Uiso 1 1 calc R U . . .
C56 C -0.0496(5) 0.5042(5) 0.0741(3) 0.085(2) Uani 1 1 d . . . . .
H56 H -0.126537 0.483221 0.058599 0.102 Uiso 1 1 calc R U . . .
C57 C 0.0287(4) 0.4605(4) 0.1139(2) 0.0446(12) Uani 1 1 d . . . . .
C58 C 0.0157(4) 0.3746(4) 0.1408(2) 0.0451(12) Uani 1 1 d . . . . .
C59 C -0.0900(5) 0.3292(4) 0.1332(3) 0.0601(15) Uani 1 1 d . . . . .
H59 H -0.153075 0.354548 0.110218 0.072 Uiso 1 1 calc R U . . .
C60 C -0.1051(5) 0.2485(4) 0.1584(3) 0.0628(16) Uani 1 1 d . . . . .
H60 H -0.178108 0.219307 0.153273 0.075 Uiso 1 1 calc R U . . .
C61 C -0.0140(5) 0.2102(4) 0.1909(3) 0.0587(15) Uani 1 1 d . . . . .
H61 H -0.023787 0.154105 0.208099 0.070 Uiso 1 1 calc R U . . .
C62 C 0.0903(5) 0.2533(4) 0.1984(3) 0.0594(15) Uani 1 1 d . . . . .
H62 H 0.153137 0.226564 0.220552 0.071 Uiso 1 1 calc R U . . .
C63 C 0.1060(4) 0.3355(4) 0.1740(2) 0.0475(13) Uani 1 1 d . . . . .
C64 C 0.4270(4) 0.6219(4) 0.1441(2) 0.0519(14) Uani 1 1 d . . . . .
H64 H 0.448372 0.671951 0.177083 0.062 Uiso 1 1 calc R U . . .
C65 C 0.4921(4) 0.5540(4) 0.1276(3) 0.0536(15) Uani 1 1 d . . . . .
H65 H 0.567599 0.547046 0.146828 0.064 Uiso 1 1 calc R U . . .
C66 C 0.4251(4) 0.4961(3) 0.0762(2) 0.0373(11) Uani 1 1 d . . . . .
C67 C 0.4535(4) 0.4119(3) 0.0416(2) 0.0395(12) Uani 1 1 d . . . . .
C68 C 0.5613(4) 0.3842(4) 0.0542(3) 0.0562(15) Uani 1 1 d . . . . .
H68 H 0.616430 0.420599 0.086131 0.067 Uiso 1 1 calc R U . . .
C69 C 0.5913(5) 0.3046(4) 0.0215(3) 0.0622(16) Uani 1 1 d . . . . .
H69 H 0.666048 0.287514 0.030873 0.075 Uiso 1 1 calc R U . . .
C70 C 0.5122(5) 0.2513(4) -0.0242(3) 0.0632(16) Uani 1 1 d . . . . .
H70 H 0.531608 0.196648 -0.046660 0.076 Uiso 1 1 calc R U . . .
C71 C 0.4061(5) 0.2767(4) -0.0373(3) 0.0726(19) Uani 1 1 d . . . . .
H71 H 0.351470 0.239405 -0.069104 0.087 Uiso 1 1 calc R U . . .
C72 C 0.3756(5) 0.3566(4) -0.0050(3) 0.0574(15) Uani 1 1 d . . . . .
C37 C 0.5528(5) 0.9217(5) 0.2150(3) 0.0677(17) Uani 1 1 d . . . . .
H37 H 0.627922 0.914600 0.213845 0.081 Uiso 1 1 calc R U . . .
C38 C 0.5214(5) 0.9947(4) 0.2524(3) 0.0612(16) Uani 1 1 d . . . . .
H38 H 0.568375 1.045028 0.279480 0.073 Uiso 1 1 calc R U . . .
C39 C 0.4081(4) 0.9777(4) 0.2414(2) 0.0475(13) Uani 1 1 d . . . . .
C40 C 0.3233(4) 1.0245(3) 0.2641(2) 0.0447(12) Uani 1 1 d . . . . .
C41 C 0.3483(5) 1.1119(4) 0.3034(2) 0.0537(14) Uani 1 1 d . . . . .
H41 H 0.420697 1.144555 0.312947 0.064 Uiso 1 1 calc R U . . .
C42 C 0.2675(6) 1.1496(4) 0.3279(3) 0.0653(17) Uani 1 1 d . . . . .
H42 H 0.284810 1.208124 0.354905 0.078 Uiso 1 1 calc R U . . .
C43 C 0.1619(5) 1.1045(4) 0.3141(3) 0.0610(16) Uani 1 1 d . . . . .
H43 H 0.107424 1.132260 0.331703 0.073 Uiso 1 1 calc R U . . .
C44 C 0.1332(5) 1.0186(4) 0.2748(2) 0.0530(14) Uani 1 1 d . . . . .
H44 H 0.060126 0.987140 0.264912 0.064 Uiso 1 1 calc R U . . .
C45 C 0.2157(4) 0.9817(3) 0.2510(2) 0.0435(12) Uani 1 1 d . . . . .
C46 C -0.1376(4) 0.8208(4) -0.0215(2) 0.0496(13) Uani 1 1 d . . . . .
H46 H -0.212872 0.801110 -0.023438 0.059 Uiso 1 1 calc R U . . .
C47 C -0.1062(5) 0.8821(4) -0.0578(2) 0.0523(14) Uani 1 1 d . . . . .
H47 H -0.154589 0.909890 -0.087962 0.063 Uiso 1 1 calc R U . . .
C48 C 0.0083(4) 0.8941(3) -0.0414(2) 0.0428(13) Uani 1 1 d . . . . .
C49 C 0.0928(4) 0.9444(3) -0.0611(2) 0.0436(12) Uani 1 1 d . . . . .
C50 C 0.0653(5) 1.0071(4) -0.1031(2) 0.0570(15) Uani 1 1 d . . . . .
H50 H -0.010241 1.019515 -0.117816 0.068 Uiso 1 1 calc R U . . .
C51 C 0.1485(7) 1.0509(4) -0.1230(3) 0.076(2) Uani 1 1 d . . . . .
H51 H 0.129669 1.093775 -0.151269 0.091 Uiso 1 1 calc R U . . .
C52 C 0.2577(6) 1.0329(4) -0.1023(3) 0.0673(17) Uani 1 1 d . . . . .
H52 H 0.313902 1.062077 -0.116970 0.081 Uiso 1 1 calc R U . . .
C53 C 0.2865(5) 0.9722(4) -0.0601(3) 0.0570(15) Uani 1 1 d . . . . .
H53 H 0.362125 0.960004 -0.045152 0.068 Uiso 1 1 calc R U . . .
C54 C 0.2035(4) 0.9302(3) -0.0404(2) 0.0447(12) Uani 1 1 d . . . . .
C9 C 0.4840(5) 0.5173(4) 0.3765(3) 0.0551(15) Uani 1 1 d . . . . .
C13 C 0.4663(5) 0.5659(4) 0.4307(3) 0.0541(14) Uani 1 1 d . . . . .

loop_
_atom_site_aniso_label
_atom_site_aniso_U_11
_atom_site_aniso_U_22
_atom_site_aniso_U_33
_atom_site_aniso_U_23
_atom_site_aniso_U_13
_atom_site_aniso_U_12
P3 0.0409(8) 0.0371(7) 0.0529(9) 0.0051(6) 0.0167(6) 0.0013(6)
P1 0.0505(9) 0.0391(7) 0.0587(9) 0.0046(6) 0.0231(7) 0.0083(6)
P2 0.0511(9) 0.0379(7) 0.0561(9) -0.0012(6) 0.0231(7) -0.0067(6)
O3 0.091(3) 0.064(3) 0.114(4) -0.019(3) 0.048(3) -0.023(3)
O4 0.081(3) 0.057(3) 0.135(4) 0.040(3) 0.071(3) 0.027(2)
O1 0.068(3) 0.058(2) 0.060(2) 0.0092(19) 0.027(2) 0.027(2)
O2 0.063(3) 0.055(2) 0.070(3) -0.001(2) 0.029(2) -0.012(2)
N3 0.044(2) 0.034(2) 0.055(3) 0.0031(19) 0.013(2) 0.0064(18)
N1 0.049(3) 0.038(2) 0.069(3) 0.003(2) 0.019(2) 0.005(2)
N2 0.048(3) 0.037(2) 0.053(3) 0.004(2) 0.013(2) -0.0055(19)
N8 0.046(3) 0.030(2) 0.058(3) 0.0054(19) 0.018(2) -0.0048(18)
N9 0.058(3) 0.039(2) 0.055(3) 0.006(2) 0.020(2) 0.007(2)
N10 0.045(3) 0.043(2) 0.058(3) 0.012(2) 0.020(2) 0.002(2)
N11 0.045(3) 0.042(2) 0.056(3) 0.008(2) 0.020(2) 0.001(2)
N4 0.056(3) 0.050(3) 0.055(3) 0.005(2) 0.022(2) 0.008(2)
N5 0.057(3) 0.055(3) 0.066(3) 0.005(2) 0.029(3) 0.007(2)
N6 0.073(4) 0.067(3) 0.079(4) 0.002(3) 0.039(3) -0.004(3)
N7 0.055(3) 0.039(2) 0.063(3) 0.001(2) 0.028(2) -0.005(2)
C19 0.037(3) 0.048(3) 0.065(4) 0.009(3) 0.017(3) 0.002(2)
C20 0.042(3) 0.059(3) 0.065(4) 0.012(3) 0.022(3) 0.016(3)
C21 0.051(3) 0.043(3) 0.046(3) 0.014(2) 0.014(3) 0.009(3)
C22 0.062(4) 0.039(3) 0.057(4) 0.014(3) 0.017(3) 0.015(3)
C23 0.086(5) 0.051(3) 0.058(4) 0.011(3) 0.022(3) 0.035(3)
C24 0.114(6) 0.066(4) 0.059(4) 0.016(3) 0.030(4) 0.047(4)
C25 0.130(7) 0.042(4) 0.068(5) 0.005(3) 0.021(5) 0.012(4)
C26 0.112(6) 0.054(4) 0.079(5) -0.007(4) 0.036(4) -0.008(4)
C27 0.087(5) 0.046(3) 0.070(4) 0.004(3) 0.031(4) 0.003(3)
C28 0.046(4) 0.073(4) 0.095(5) 0.029(4) 0.032(3) 0.015(3)
C29 0.039(3) 0.090(5) 0.101(5) 0.041(4) 0.038(3) 0.019(3)
C30 0.039(3) 0.051(3) 0.057(3) 0.007(3) 0.020(3) -0.004(2)
C31 0.038(3) 0.052(3) 0.055(3) 0.005(3) 0.017(3) -0.002(2)
C32 0.066(4) 0.084(5) 0.071(4) 0.028(4) 0.033(3) 0.015(3)
C33 0.086(5) 0.073(4) 0.064(4) 0.020(3) 0.032(4) 0.003(4)
C34 0.073(4) 0.055(4) 0.057(4) 0.016(3) 0.011(3) -0.002(3)
C35 0.066(4) 0.049(3) 0.072(4) 0.008(3) 0.018(3) 0.000(3)
C36 0.045(3) 0.038(3) 0.064(4) 0.005(3) 0.021(3) -0.005(2)
C1 0.044(3) 0.061(4) 0.075(4) -0.003(3) 0.032(3) 0.006(3)
C2 0.045(3) 0.046(3) 0.078(4) -0.002(3) 0.019(3) 0.000(3)
C3 0.040(3) 0.035(3) 0.056(3) -0.008(2) 0.010(3) -0.002(2)
C4 0.051(3) 0.033(3) 0.061(4) -0.003(3) 0.012(3) 0.004(2)
C5 0.067(4) 0.043(3) 0.081(5) 0.009(3) 0.018(3) 0.016(3)
C6 0.083(5) 0.052(4) 0.094(5) 0.024(4) 0.016(4) 0.014(3)
C7 0.081(5) 0.055(4) 0.069(4) 0.013(3) 0.013(4) 0.005(3)
C8 0.076(4) 0.051(3) 0.058(4) 0.003(3) 0.020(3) 0.007(3)
C12 0.056(3) 0.033(3) 0.061(4) 0.002(3) 0.014(3) 0.006(2)
C10 0.059(4) 0.078(5) 0.102(6) 0.009(4) 0.040(4) -0.009(4)
C11 0.050(4) 0.055(4) 0.098(5) 0.013(4) 0.025(4) -0.011(3)
C14 0.073(4) 0.046(3) 0.076(5) -0.008(3) 0.006(4) -0.002(3)
C15 0.066(5) 0.063(4) 0.096(6) 0.002(4) 0.001(4) -0.004(3)
C16 0.103(6) 0.068(4) 0.060(4) -0.010(4) 0.001(4) 0.011(4)
C17 0.076(4) 0.062(4) 0.064(4) -0.004(3) 0.012(3) 0.007(3)
C18 0.066(4) 0.046(3) 0.049(4) 0.001(3) 0.008(3) 0.006(3)
P6 0.0330(7) 0.0331(6) 0.0452(8) 0.0058(6) 0.0090(6) 0.0113(5)
P4 0.0408(7) 0.0372(7) 0.0446(8) 0.0021(6) 0.0106(6) 0.0123(6)
P5 0.0368(7) 0.0375(7) 0.0456(8) 0.0093(6) 0.0131(6) 0.0162(6)
O7 0.049(2) 0.062(3) 0.102(3) 0.040(2) 0.008(2) 0.011(2)
O8 0.057(3) 0.075(3) 0.102(4) -0.034(3) -0.020(2) 0.032(2)
O5 0.047(2) 0.046(2) 0.051(2) -0.0041(17) 0.0159(17) 0.0097(16)
O6 0.048(2) 0.046(2) 0.059(2) 0.0180(17) 0.0214(18) 0.0186(16)
N14 0.042(2) 0.045(2) 0.039(2) 0.0079(19) 0.0088(19) 0.0131(19)
N12 0.047(2) 0.039(2) 0.048(3) 0.0072(19) 0.014(2) 0.0206(19)
N13 0.035(2) 0.043(2) 0.041(2) 0.0015(18) 0.0129(18) 0.0123(18)
N19 0.033(2) 0.040(2) 0.054(3) 0.012(2) 0.009(2) 0.0089(18)
N20 0.043(3) 0.034(2) 0.050(3) 0.0092(19) 0.009(2) 0.0138(19)
N21 0.040(2) 0.031(2) 0.047(3) 0.0031(18) 0.005(2) 0.0062(17)
N22 0.035(2) 0.034(2) 0.050(3) 0.0038(19) 0.0099(19) 0.0108(18)
N16 0.042(3) 0.062(3) 0.079(4) 0.001(3) 0.023(3) 0.017(2)
N15 0.044(3) 0.041(2) 0.049(3) 0.001(2) 0.011(2) 0.0119(19)
N18 0.039(2) 0.051(3) 0.058(3) 0.009(2) 0.012(2) 0.017(2)
N17 0.040(2) 0.041(2) 0.042(2) 0.0094(19) 0.0126(19) 0.0155(19)
C55 0.040(3) 0.086(5) 0.111(6) 0.053(4) -0.007(3) 0.010(3)
C56 0.029(3) 0.095(5) 0.130(6) 0.066(5) -0.006(3) -0.003(3)
C57 0.030(3) 0.047(3) 0.056(3) 0.008(3) 0.009(2) 0.005(2)
C58 0.035(3) 0.052(3) 0.050(3) 0.002(3) 0.016(2) 0.011(2)
C59 0.046(3) 0.068(4) 0.070(4) 0.015(3) 0.020(3) 0.003(3)
C60 0.064(4) 0.061(4) 0.069(4) 0.002(3) 0.033(3) -0.006(3)
C61 0.080(5) 0.041(3) 0.061(4) 0.002(3) 0.034(3) -0.002(3)
C62 0.068(4) 0.051(3) 0.062(4) 0.012(3) 0.019(3) 0.014(3)
C63 0.046(3) 0.041(3) 0.058(4) 0.009(3) 0.018(3) 0.005(2)
C64 0.037(3) 0.048(3) 0.058(4) -0.001(3) -0.010(3) 0.017(2)
C65 0.036(3) 0.042(3) 0.073(4) 0.002(3) -0.004(3) 0.015(2)
C66 0.033(3) 0.028(2) 0.055(3) 0.011(2) 0.014(2) 0.007(2)
C67 0.036(3) 0.035(3) 0.053(3) 0.017(2) 0.017(2) 0.011(2)
C68 0.041(3) 0.049(3) 0.081(4) 0.005(3) 0.020(3) 0.013(3)
C69 0.044(3) 0.056(4) 0.097(5) 0.015(3) 0.031(3) 0.021(3)
C70 0.070(4) 0.051(3) 0.078(4) 0.007(3) 0.034(4) 0.024(3)
C71 0.068(4) 0.061(4) 0.074(4) -0.011(3) -0.003(3) 0.028(3)
C72 0.058(4) 0.054(3) 0.058(4) 0.002(3) 0.008(3) 0.034(3)
C37 0.039(3) 0.071(4) 0.092(5) 0.004(4) 0.018(3) 0.010(3)
C38 0.042(3) 0.063(4) 0.072(4) -0.005(3) 0.011(3) -0.008(3)
C39 0.047(3) 0.044(3) 0.049(3) 0.001(3) 0.010(3) 0.007(2)
C40 0.054(3) 0.041(3) 0.044(3) 0.010(2) 0.016(3) 0.015(2)
C41 0.059(4) 0.046(3) 0.055(4) 0.000(3) 0.015(3) 0.007(3)
C42 0.090(5) 0.049(3) 0.056(4) -0.002(3) 0.021(4) 0.016(3)
C43 0.067(4) 0.062(4) 0.060(4) 0.002(3) 0.026(3) 0.026(3)
C44 0.055(3) 0.052(3) 0.057(4) 0.005(3) 0.023(3) 0.024(3)
C45 0.049(3) 0.041(3) 0.042(3) 0.004(2) 0.013(2) 0.010(2)
C46 0.038(3) 0.053(3) 0.057(4) 0.007(3) 0.009(3) 0.017(2)
C47 0.056(4) 0.057(3) 0.041(3) 0.004(3) 0.005(3) 0.028(3)
C48 0.058(3) 0.039(3) 0.034(3) 0.003(2) 0.014(2) 0.029(2)
C49 0.059(3) 0.039(3) 0.039(3) 0.009(2) 0.017(3) 0.027(2)
C50 0.080(4) 0.048(3) 0.046(3) 0.008(3) 0.018(3) 0.024(3)
C51 0.123(6) 0.053(4) 0.066(4) 0.020(3) 0.041(4) 0.030(4)
C52 0.093(5) 0.051(4) 0.076(4) 0.020(3) 0.047(4) 0.015(3)
C53 0.074(4) 0.044(3) 0.062(4) 0.004(3) 0.035(3) 0.016(3)
C54 0.059(3) 0.037(3) 0.046(3) 0.006(2) 0.024(3) 0.018(2)
C9 0.050(3) 0.041(3) 0.069(4) 0.007(3) 0.007(3) -0.002(3)
C13 0.055(4) 0.038(3) 0.067(4) 0.005(3) 0.014(3) -0.004(3)

loop_
_atom_type_symbol
_atom_type_description
_atom_type_scat_dispersion_real
_atom_type_scat_dispersion_imag
_atom_type_scat_source
C C 0.0033 0.0016 'International Tables Vol C Tables 4.2.6.8 and 6.1.1.4'
H H 0.0000 0.0000 'International Tables Vol C Tables 4.2.6.8 and 6.1.1.4'
N N 0.0061 0.0033 'International Tables Vol C Tables 4.2.6.8 and 6.1.1.4'
O O 0.0106 0.0060 'International Tables Vol C Tables 4.2.6.8 and 6.1.1.4'
P P 0.1023 0.0942 'International Tables Vol C Tables 4.2.6.8 and 6.1.1.4'

loop_
_exptl_crystal_face_index_h
_exptl_crystal_face_index_k
_exptl_crystal_face_index_l
_exptl_crystal_face_perp_dist
-1.00 -2.00 -2.00 0.1080
2.00 3.00 3.00 0.0930
2.00 2.00 3.00 0.1000
-1.00 2.00 0.00 0.0870
-2.00 -2.00 -3.00 0.1050
2.00 -3.00 2.00 0.1000
1.00 0.00 2.00 0.1020
1.00 0.00 3.00 0.0890
-1.00 -1.00 -3.00 0.0970
-1.00 1.00 -2.00 0.0770
-1.00 2.00 -3.00 0.0690
0.00 -1.00 -2.00 0.0880
0.00 1.00 -3.00 0.0650
0.00 -1.00 3.00 0.0700
0.00 2.00 1.00 0.0770
0.00 1.00 2.00 0.0760
1.00 2.00 -3.00 0.0990
-1.00 -2.00 3.00 0.0780
1.00 1.00 -3.00 0.0850
2.00 1.00 -3.00 0.1000
-2.00 -1.00 3.00 0.0700

loop_
_geom_angle_atom_site_label_1
_geom_angle_atom_site_label_2
_geom_angle_atom_site_label_3
_geom_angle
_geom_angle_site_symmetry_1
_geom_angle_site_symmetry_3
_geom_angle_publ_flag
N3 P3 N8 113.1(2) . . ?
N3 P3 N10 105.1(2) . . ?
N2 P3 N3 118.4(2) . . ?
N2 P3 N8 105.1(2) . . ?
N2 P3 N10 111.9(2) . . ?
N8 P3 N10 102.1(2) . . ?
O1 P1 N4 99.0(2) . . ?
N3 P1 O1 107.9(2) . . ?
N3 P1 N1 117.3(2) . . ?
N3 P1 N4 110.0(2) . . ?
N1 P1 O1 110.5(2) . . ?
N1 P1 N4 110.6(2) . . ?
O2 P2 N1 110.4(2) . . ?
O2 P2 N2 108.2(2) . . ?
O2 P2 N7 99.7(2) . . ?
N1 P2 N7 111.1(2) . . ?
N2 P2 N1 117.2(2) . . ?
N2 P2 N7 108.9(2) . . ?
C27 O3 H3 109.5 . . ?
C36 O4 H4 109.5 . . ?
C12 O1 P1 126.3(3) . . ?
C18 O2 P2 126.9(4) . . ?
P1 N3 P3 121.9(3) . . ?
P1 N1 P2 123.0(3) . . ?
P2 N2 P3 121.8(3) . . ?
N9 N8 P3 121.1(3) . . ?
C19 N8 P3 127.4(3) . . ?
C19 N8 N9 111.2(4) . . ?
C21 N9 N8 104.6(4) . . ?
N11 N10 P3 121.2(3) . . ?
C28 N10 P3 127.0(4) . . ?
C28 N10 N11 110.5(4) . . ?
C30 N11 N10 105.1(4) . . ?
N5 N4 P1 120.7(4) . . ?
N5 N4 C3 112.7(4) . . ?
C3 N4 P1 125.4(4) . . ?
C1 N5 N4 103.2(5) . . ?
C10 N6 N7 103.2(5) . . ?
N6 N7 P2 119.3(4) . . ?
C13 N7 P2 128.9(4) . . ?
C13 N7 N6 111.7(4) . . ?
N8 C19 H19 126.8 . . ?
C20 C19 N8 106.4(5) . . ?
C20 C19 H19 126.8 . . ?
C19 C20 H20 126.6 . . ?
C19 C20 C21 106.9(5) . . ?
C21 C20 H20 126.6 . . ?
N9 C21 C20 110.9(5) . . ?
N9 C21 C22 120.4(5) . . ?
C20 C21 C22 128.6(5) . . ?
C23 C22 C21 120.3(5) . . ?
C27 C22 C21 121.4(5) . . ?
C27 C22 C23 118.3(5) . . ?
C22 C23 H23 120.0 . . ?
C24 C23 C22 120.1(7) . . ?
C24 C23 H23 120.0 . . ?
C23 C24 H24 119.8 . . ?
C25 C24 C23 120.5(6) . . ?
C25 C24 H24 119.8 . . ?
C24 C25 H25 120.2 . . ?
C26 C25 C24 119.7(6) . . ?
C26 C25 H25 120.2 . . ?
C25 C26 H26 119.5 . . ?
C25 C26 C27 121.0(7) . . ?
C27 C26 H26 119.5 . . ?
O3 C27 C22 123.1(5) . . ?
O3 C27 C26 116.5(6) . . ?
C26 C27 C22 120.4(6) . . ?
N10 C28 H28 126.7 . . ?
C29 C28 N10 106.5(5) . . ?
C29 C28 H28 126.7 . . ?
C28 C29 H29 125.9 . . ?
C28 C29 C30 108.1(5) . . ?
C30 C29 H29 125.9 . . ?
N11 C30 C29 109.8(5) . . ?
N11 C30 C31 120.3(5) . . ?
C29 C30 C31 129.9(5) . . ?
C32 C31 C30 121.4(5) . . ?
C32 C31 C36 116.5(5) . . ?
C36 C31 C30 122.1(5) . . ?
C31 C32 H32 118.1 . . ?
C33 C32 C31 123.8(6) . . ?
C33 C32 H32 118.1 . . ?
C32 C33 H33 120.8 . . ?
C32 C33 C34 118.4(6) . . ?
C34 C33 H33 120.8 . . ?
C33 C34 H34 119.6 . . ?
C33 C34 C35 120.9(6) . . ?
C35 C34 H34 119.6 . . ?
C34 C35 H35 120.2 . . ?
C34 C35 C36 119.6(6) . . ?
C36 C35 H35 120.2 . . ?
O4 C36 C31 122.9(5) . . ?
O4 C36 C35 116.3(5) . . ?
C35 C36 C31 120.8(5) . . ?
N5 C1 H1 123.5 . . ?
N5 C1 C2 113.0(5) . . ?
C2 C1 H1 123.5 . . ?
C1 C2 H2 126.9 . . ?
C3 C2 C1 106.2(5) . . ?
C3 C2 H2 126.9 . . ?
N4 C3 C4 119.2(5) . . ?
C2 C3 N4 105.0(5) . . ?
C2 C3 C4 135.8(5) . . ?
C5 C4 C3 121.6(5) . . ?
C12 C4 C3 120.7(5) . . ?
C12 C4 C5 117.7(5) . . ?
C4 C5 H5 119.8 . . ?
C6 C5 C4 120.4(6) . . ?
C6 C5 H5 119.8 . . ?
C5 C6 H6 119.4 . . ?
C5 C6 C7 121.2(6) . . ?
C7 C6 H6 119.4 . . ?
C6 C7 H7 120.3 . . ?
C6 C7 C8 119.4(6) . . ?
C8 C7 H7 120.3 . . ?
C7 C8 H8 120.7 . . ?
C12 C8 C7 118.6(6) . . ?
C12 C8 H8 120.7 . . ?
C4 C12 O1 120.8(5) . . ?
C8 C12 O1 116.4(5) . . ?
C8 C12 C4 122.8(5) . . ?
N6 C10 H10 123.6 . . ?
N6 C10 C11 112.7(6) . . ?
C11 C10 H10 123.6 . . ?
C10 C11 H11 127.4 . . ?
C13 C11 C10 105.1(5) . . ?
C13 C11 H11 127.4 . . ?
C15 C14 H14 120.4 . . ?
C15 C14 C9 119.1(7) . . ?
C9 C14 H14 120.4 . . ?
C14 C15 H15 119.1 . . ?
C14 C15 C16 121.8(6) . . ?
C16 C15 H15 119.1 . . ?
C15 C16 H16 120.4 . . ?
C17 C16 C15 119.2(7) . . ?
C17 C16 H16 120.4 . . ?
C16 C17 H17 120.7 . . ?
C18 C17 C16 118.6(7) . . ?
C18 C17 H17 120.7 . . ?
C17 C18 O2 115.5(5) . . ?
C17 C18 C9 122.8(6) . . ?
C9 C18 O2 121.7(5) . . ?
N14 P6 N13 119.1(2) . . ?
N14 P6 N19 112.8(2) . . ?
N14 P6 N21 104.9(2) . . ?
N13 P6 N19 105.5(2) . . ?
N13 P6 N21 112.4(2) . . ?
N19 P6 N21 100.75(19) . . ?
O5 P4 N14 109.4(2) . . ?
O5 P4 N12 110.5(2) . . ?
O5 P4 N15 99.1(2) . . ?
N14 P4 N15 109.8(2) . . ?
N12 P4 N14 116.1(2) . . ?
N12 P4 N15 110.6(2) . . ?
O6 P5 N13 108.20(19) . . ?
O6 P5 N17 99.37(19) . . ?
N12 P5 O6 110.5(2) . . ?
N12 P5 N13 116.8(2) . . ?
N12 P5 N17 111.5(2) . . ?
N13 P5 N17 109.0(2) . . ?
C63 O7 H7A 109.5 . . ?
C72 O8 H8A 109.5 . . ?
C45 O5 P4 126.3(3) . . ?
C54 O6 P5 127.9(3) . . ?
P6 N14 P4 121.7(3) . . ?
P5 N12 P4 123.8(2) . . ?
P5 N13 P6 121.1(2) . . ?
N20 N19 P6 121.3(3) . . ?
C55 N19 P6 128.0(4) . . ?
C55 N19 N20 110.3(4) . . ?
C57 N20 N19 105.9(4) . . ?
N22 N21 P6 121.4(3) . . ?
C64 N21 P6 127.6(3) . . ?
C64 N21 N22 110.9(4) . . ?
C66 N22 N21 105.4(4) . . ?
C37 N16 N15 103.2(4) . . ?
N16 N15 P4 121.0(3) . . ?
C39 N15 P4 126.9(3) . . ?
C39 N15 N16 112.0(4) . . ?
C46 N18 N17 103.7(4) . . ?
N18 N17 P5 119.9(3) . . ?
N18 N17 C48 112.2(4) . . ?
C48 N17 P5 127.9(4) . . ?
N19 C55 H55 126.6 . . ?
C56 C55 N19 106.8(5) . . ?
C56 C55 H55 126.6 . . ?
C55 C56 H56 126.2 . . ?
C55 C56 C57 107.5(5) . . ?
C57 C56 H56 126.2 . . ?
N20 C57 C56 109.5(5) . . ?
N20 C57 C58 120.3(4) . . ?
C56 C57 C58 130.3(5) . . ?
C59 C58 C57 120.0(5) . . ?
C63 C58 C57 122.1(5) . . ?
C63 C58 C59 117.9(5) . . ?
C58 C59 H59 119.3 . . ?
C60 C59 C58 121.4(6) . . ?
C60 C59 H59 119.3 . . ?
C59 C60 H60 120.1 . . ?
C59 C60 C61 119.8(6) . . ?
C61 C60 H60 120.1 . . ?
C60 C61 H61 120.2 . . ?
C62 C61 C60 119.5(5) . . ?
C62 C61 H61 120.2 . . ?
C61 C62 H62 119.5 . . ?
C61 C62 C63 121.0(6) . . ?
C63 C62 H62 119.5 . . ?
O7 C63 C58 122.6(5) . . ?
O7 C63 C62 117.1(5) . . ?
C58 C63 C62 120.3(5) . . ?
N21 C64 H64 126.6 . . ?
N21 C64 C65 106.9(5) . . ?
C65 C64 H64 126.6 . . ?
C64 C65 H65 127.0 . . ?
C64 C65 C66 106.1(4) . . ?
C66 C65 H65 127.0 . . ?
N22 C66 C65 110.8(4) . . ?
N22 C66 C67 120.7(4) . . ?
C65 C66 C67 128.5(4) . . ?
C68 C67 C66 120.7(5) . . ?
C68 C67 C72 117.1(5) . . ?
C72 C67 C66 122.2(4) . . ?
C67 C68 H68 119.0 . . ?
C67 C68 C69 122.1(6) . . ?
C69 C68 H68 119.0 . . ?
C68 C69 H69 120.3 . . ?
C70 C69 C68 119.3(5) . . ?
C70 C69 H69 120.3 . . ?
C69 C70 H70 120.1 . . ?
C71 C70 C69 119.8(5) . . ?
C71 C70 H70 120.1 . . ?
C70 C71 H71 119.4 . . ?
C70 C71 C72 121.1(6) . . ?
C72 C71 H71 119.4 . . ?
O8 C72 C67 122.4(5) . . ?
O8 C72 C71 117.1(5) . . ?
C67 C72 C71 120.5(5) . . ?
N16 C37 H37 123.3 . . ?
N16 C37 C38 113.3(5) . . ?
C38 C37 H37 123.3 . . ?
C37 C38 H38 127.6 . . ?
C39 C38 C37 104.7(5) . . ?
C39 C38 H38 127.6 . . ?
N15 C39 C38 106.7(5) . . ?
N15 C39 C40 119.0(5) . . ?
C38 C39 C40 134.3(5) . . ?
C41 C40 C39 121.6(5) . . ?
C45 C40 C39 120.9(5) . . ?
C45 C40 C41 117.4(5) . . ?
C40 C41 H41 120.2 . . ?
C42 C41 C40 119.6(5) . . ?
C42 C41 H41 120.2 . . ?
C41 C42 H42 119.4 . . ?
C41 C42 C43 121.2(5) . . ?
C43 C42 H42 119.4 . . ?
C42 C43 H43 119.4 . . ?
C42 C43 C44 121.2(5) . . ?
C44 C43 H43 119.4 . . ?
C43 C44 H44 121.6 . . ?
C45 C44 C43 116.7(5) . . ?
C45 C44 H44 121.6 . . ?
C40 C45 O5 120.4(4) . . ?
C44 C45 O5 115.7(5) . . ?
C44 C45 C40 123.9(5) . . ?
N18 C46 H46 123.9 . . ?
N18 C46 C47 112.2(5) . . ?
C47 C46 H46 123.9 . . ?
C46 C47 H47 126.7 . . ?
C48 C47 C46 106.5(5) . . ?
C48 C47 H47 126.7 . . ?
N17 C48 C49 119.0(4) . . ?
C47 C48 N17 105.3(5) . . ?
C47 C48 C49 135.6(5) . . ?
C50 C49 C48 121.5(5) . . ?
C54 C49 C48 120.8(4) . . ?
C54 C49 C50 117.7(5) . . ?
C49 C50 H50 120.0 . . ?
C51 C50 C49 120.0(6) . . ?
C51 C50 H50 120.0 . . ?
C50 C51 H51 119.8 . . ?
C52 C51 C50 120.4(6) . . ?
C52 C51 H51 119.8 . . ?
C51 C52 H52 119.8 . . ?
C51 C52 C53 120.3(6) . . ?
C53 C52 H52 119.8 . . ?
C52 C53 H53 120.8 . . ?
C54 C53 C52 118.5(6) . . ?
C54 C53 H53 120.8 . . ?
C49 C54 O6 120.7(5) . . ?
C53 C54 O6 116.1(5) . . ?
C53 C54 C49 123.1(5) . . ?
C14 C9 C13 121.2(6) . . ?
C18 C9 C14 118.4(6) . . ?
C18 C9 C13 120.4(5) . . ?
N7 C13 C11 107.2(5) . . ?
N7 C13 C9 118.8(5) . . ?
C11 C13 C9 134.0(5) . . ?

loop_
_geom_bond_atom_site_label_1
_geom_bond_atom_site_label_2
_geom_bond_distance
_geom_bond_site_symmetry_2
_geom_bond_publ_flag
P3 N3 1.577(4) . ?
P3 N2 1.574(4) . ?
P3 N8 1.669(4) . ?
P3 N10 1.674(4) . ?
P1 O1 1.580(4) . ?
P1 N3 1.567(4) . ?
P1 N1 1.578(5) . ?
P1 N4 1.672(5) . ?
P2 O2 1.570(4) . ?
P2 N1 1.578(5) . ?
P2 N2 1.574(4) . ?
P2 N7 1.658(4) . ?
O3 H3 0.8400 . ?
O3 C27 1.359(7) . ?
O4 H4 0.8400 . ?
O4 C36 1.360(6) . ?
O1 C12 1.403(6) . ?
O2 C18 1.412(6) . ?
N8 N9 1.389(5) . ?
N8 C19 1.367(6) . ?
N9 C21 1.330(6) . ?
N10 N11 1.394(6) . ?
N10 C28 1.380(7) . ?
N11 C30 1.331(6) . ?
N4 N5 1.368(6) . ?
N4 C3 1.399(7) . ?
N5 C1 1.338(7) . ?
N6 N7 1.394(6) . ?
N6 C10 1.344(7) . ?
N7 C13 1.367(7) . ?
C19 H19 0.9500 . ?
C19 C20 1.358(7) . ?
C20 H20 0.9500 . ?
C20 C21 1.404(7) . ?
C21 C22 1.463(7) . ?
C22 C23 1.404(8) . ?
C22 C27 1.393(8) . ?
C23 H23 0.9500 . ?
C23 C24 1.383(9) . ?
C24 H24 0.9500 . ?
C24 C25 1.376(10) . ?
C25 H25 0.9500 . ?
C25 C26 1.369(10) . ?
C26 H26 0.9500 . ?
C26 C27 1.375(8) . ?
C28 H28 0.9500 . ?
C28 C29 1.332(8) . ?
C29 H29 0.9500 . ?
C29 C30 1.413(7) . ?
C30 C31 1.449(7) . ?
C31 C32 1.383(8) . ?
C31 C36 1.392(7) . ?
C32 H32 0.9500 . ?
C32 C33 1.361(8) . ?
C33 H33 0.9500 . ?
C33 C34 1.365(9) . ?
C34 H34 0.9500 . ?
C34 C35 1.379(8) . ?
C35 H35 0.9500 . ?
C35 C36 1.386(8) . ?
C1 H1 0.9500 . ?
C1 C2 1.399(8) . ?
C2 H2 0.9500 . ?
C2 C3 1.370(7) . ?
C3 C4 1.436(7) . ?
C4 C5 1.398(7) . ?
C4 C12 1.389(7) . ?
C5 H5 0.9500 . ?
C5 C6 1.364(9) . ?
C6 H6 0.9500 . ?
C6 C7 1.383(9) . ?
C7 H7 0.9500 . ?
C7 C8 1.401(8) . ?
C8 H8 0.9500 . ?
C8 C12 1.365(8) . ?
C10 H10 0.9500 . ?
C10 C11 1.406(9) . ?
C11 H11 0.9500 . ?
C11 C13 1.375(8) . ?
C14 H14 0.9500 . ?
C14 C15 1.350(9) . ?
C14 C9 1.408(8) . ?
C15 H15 0.9500 . ?
C15 C16 1.407(10) . ?
C16 H16 0.9500 . ?
C16 C17 1.379(9) . ?
C17 H17 0.9500 . ?
C17 C18 1.369(8) . ?
C18 C9 1.378(8) . ?
P6 N14 1.559(4) . ?
P6 N13 1.577(4) . ?
P6 N19 1.678(4) . ?
P6 N21 1.683(4) . ?
P4 O5 1.573(3) . ?
P4 N14 1.577(4) . ?
P4 N12 1.574(4) . ?
P4 N15 1.689(4) . ?
P5 O6 1.573(4) . ?
P5 N12 1.570(4) . ?
P5 N13 1.574(4) . ?
P5 N17 1.663(4) . ?
O7 H7A 0.8400 . ?
O7 C63 1.356(6) . ?
O8 H8A 0.8400 . ?
O8 C72 1.359(6) . ?
O5 C45 1.406(6) . ?
O6 C54 1.410(6) . ?
N19 N20 1.379(5) . ?
N19 C55 1.362(7) . ?
N20 C57 1.330(6) . ?
N21 N22 1.380(5) . ?
N21 C64 1.359(6) . ?
N22 C66 1.317(6) . ?
N16 N15 1.375(6) . ?
N16 C37 1.324(7) . ?
N15 C39 1.362(6) . ?
N18 N17 1.380(6) . ?
N18 C46 1.336(6) . ?
N17 C48 1.384(6) . ?
C55 H55 0.9500 . ?
C55 C56 1.345(8) . ?
C56 H56 0.9500 . ?
C56 C57 1.401(7) . ?
C57 C58 1.458(7) . ?
C58 C59 1.390(7) . ?
C58 C63 1.383(7) . ?
C59 H59 0.9500 . ?
C59 C60 1.375(8) . ?
C60 H60 0.9500 . ?
C60 C61 1.378(8) . ?
C61 H61 0.9500 . ?
C61 C62 1.363(8) . ?
C62 H62 0.9500 . ?
C62 C63 1.384(7) . ?
C64 H64 0.9500 . ?
C64 C65 1.359(7) . ?
C65 H65 0.9500 . ?
C65 C66 1.410(7) . ?
C66 C67 1.454(6) . ?
C67 C68 1.384(7) . ?
C67 C72 1.384(7) . ?
C68 H68 0.9500 . ?
C68 C69 1.391(8) . ?
C69 H69 0.9500 . ?
C69 C70 1.368(8) . ?
C70 H70 0.9500 . ?
C70 C71 1.354(8) . ?
C71 H71 0.9500 . ?
C71 C72 1.393(7) . ?
C37 H37 0.9500 . ?
C37 C38 1.394(8) . ?
C38 H38 0.9500 . ?
C38 C39 1.369(7) . ?
C39 C40 1.441(7) . ?
C40 C41 1.408(7) . ?
C40 C45 1.383(7) . ?
C41 H41 0.9500 . ?
C41 C42 1.368(8) . ?
C42 H42 0.9500 . ?
C42 C43 1.371(8) . ?
C43 H43 0.9500 . ?
C43 C44 1.391(8) . ?
C44 H44 0.9500 . ?
C44 C45 1.374(7) . ?
C46 H46 0.9500 . ?
C46 C47 1.397(7) . ?
C47 H47 0.9500 . ?
C47 C48 1.373(7) . ?
C48 C49 1.440(7) . ?
C49 C50 1.402(7) . ?
C49 C54 1.373(7) . ?
C50 H50 0.9500 . ?
C50 C51 1.386(9) . ?
C51 H51 0.9500 . ?
C51 C52 1.371(9) . ?
C52 H52 0.9500 . ?
C52 C53 1.388(8) . ?
C53 H53 0.9500 . ?
C53 C54 1.369(7) . ?
C9 C13 1.435(8) . ?

loop_
_geom_torsion_atom_site_label_1
_geom_torsion_atom_site_label_2
_geom_torsion_atom_site_label_3
_geom_torsion_atom_site_label_4
_geom_torsion
_geom_torsion_site_symmetry_1
_geom_torsion_site_symmetry_2
_geom_torsion_site_symmetry_3
_geom_torsion_site_symmetry_4
_geom_torsion_publ_flag
P3 N8 N9 C21 -175.2(3) . . . . ?
P3 N8 C19 C20 174.9(4) . . . . ?
P3 N10 N11 C30 -169.7(4) . . . . ?
P3 N10 C28 C29 168.3(5) . . . . ?
P1 O1 C12 C4 21.9(7) . . . . ?
P1 O1 C12 C8 -161.4(4) . . . . ?
P1 N4 N5 C1 -169.5(4) . . . . ?
P1 N4 C3 C2 168.7(4) . . . . ?
P1 N4 C3 C4 -13.2(7) . . . . ?
P2 O2 C18 C17 -165.6(4) . . . . ?
P2 O2 C18 C9 16.8(8) . . . . ?
P2 N7 C13 C11 178.4(4) . . . . ?
P2 N7 C13 C9 -4.4(8) . . . . ?
O1 P1 N3 P3 -131.0(3) . . . . ?
O1 P1 N1 P2 126.4(3) . . . . ?
O1 P1 N4 N5 -164.7(4) . . . . ?
O1 P1 N4 C3 28.4(5) . . . . ?
O2 P2 N1 P1 128.2(3) . . . . ?
O2 P2 N2 P3 -132.3(3) . . . . ?
O2 P2 N7 N6 -168.1(4) . . . . ?
O2 P2 N7 C13 16.4(5) . . . . ?
O2 C18 C9 C14 179.5(5) . . . . ?
O2 C18 C9 C13 0.7(8) . . . . ?
N3 P3 N2 P2 3.7(4) . . . . ?
N3 P3 N8 N9 66.6(4) . . . . ?
N3 P3 N8 C19 -106.8(5) . . . . ?
N3 P3 N10 N11 -158.6(4) . . . . ?
N3 P3 N10 C28 35.8(5) . . . . ?
N3 P1 O1 C12 -147.2(4) . . . . ?
N3 P1 N1 P2 2.2(4) . . . . ?
N3 P1 N4 N5 -51.8(5) . . . . ?
N3 P1 N4 C3 141.3(4) . . . . ?
N1 P1 O1 C12 83.4(5) . . . . ?
N1 P1 N3 P3 -5.5(4) . . . . ?
N1 P1 N4 N5 79.3(4) . . . . ?
N1 P1 N4 C3 -87.6(5) . . . . ?
N1 P2 O2 C18 94.8(5) . . . . ?
N1 P2 N2 P3 -6.8(4) . . . . ?
N1 P2 N7 N6 75.5(4) . . . . ?
N1 P2 N7 C13 -100.0(5) . . . . ?
N2 P3 N3 P1 2.7(4) . . . . ?
N2 P3 N8 N9 -162.8(4) . . . . ?
N2 P3 N8 C19 23.9(5) . . . . ?
N2 P3 N10 N11 71.6(4) . . . . ?
N2 P3 N10 C28 -94.0(5) . . . . ?
N2 P2 O2 C18 -135.7(4) . . . . ?
N2 P2 N1 P1 3.8(4) . . . . ?
N2 P2 N7 N6 -55.0(5) . . . . ?
N2 P2 N7 C13 129.5(5) . . . . ?
N8 P3 N3 P1 126.3(3) . . . . ?
N8 P3 N2 P2 -123.8(3) . . . . ?
N8 P3 N10 N11 -40.3(4) . . . . ?
N8 P3 N10 C28 154.1(5) . . . . ?
N8 N9 C21 C20 0.4(6) . . . . ?
N8 N9 C21 C22 -179.0(4) . . . . ?
N8 C19 C20 C21 -0.7(6) . . . . ?
N9 N8 C19 C20 1.0(6) . . . . ?
N9 C21 C22 C23 175.0(5) . . . . ?
N9 C21 C22 C27 -4.3(8) . . . . ?
N10 P3 N3 P1 -123.2(3) . . . . ?
N10 P3 N2 P2 126.2(3) . . . . ?
N10 P3 N8 N9 -45.9(4) . . . . ?
N10 P3 N8 C19 140.8(4) . . . . ?
N10 N11 C30 C29 1.7(6) . . . . ?
N10 N11 C30 C31 -179.0(4) . . . . ?
N10 C28 C29 C30 -0.4(7) . . . . ?
N11 N10 C28 C29 1.4(7) . . . . ?
N11 C30 C31 C32 -171.8(5) . . . . ?
N11 C30 C31 C36 8.5(8) . . . . ?
N4 P1 O1 C12 -32.7(5) . . . . ?
N4 P1 N3 P3 122.0(3) . . . . ?
N4 P1 N1 P2 -125.0(3) . . . . ?
N4 N5 C1 C2 0.9(6) . . . . ?
N4 C3 C4 C5 178.2(5) . . . . ?
N4 C3 C4 C12 -5.2(7) . . . . ?
N5 N4 C3 C2 0.9(6) . . . . ?
N5 N4 C3 C4 179.0(4) . . . . ?
N5 C1 C2 C3 -0.4(7) . . . . ?
N6 N7 C13 C11 2.6(7) . . . . ?
N6 N7 C13 C9 179.9(5) . . . . ?
N6 C10 C11 C13 -0.6(8) . . . . ?
N7 P2 O2 C18 -22.1(5) . . . . ?
N7 P2 N1 P1 -122.2(3) . . . . ?
N7 P2 N2 P3 120.3(3) . . . . ?
N7 N6 C10 C11 2.0(7) . . . . ?
C19 N8 N9 C21 -0.9(5) . . . . ?
C19 C20 C21 N9 0.1(6) . . . . ?
C19 C20 C21 C22 179.5(5) . . . . ?
C20 C21 C22 C23 -4.3(8) . . . . ?
C20 C21 C22 C27 176.4(6) . . . . ?
C21 C22 C23 C24 179.7(5) . . . . ?
C21 C22 C27 O3 -1.4(9) . . . . ?
C21 C22 C27 C26 -179.9(6) . . . . ?
C22 C23 C24 C25 1.1(9) . . . . ?
C23 C22 C27 O3 179.3(6) . . . . ?
C23 C22 C27 C26 0.7(9) . . . . ?
C23 C24 C25 C26 -1.0(10) . . . . ?
C24 C25 C26 C27 0.8(11) . . . . ?
C25 C26 C27 O3 -179.3(6) . . . . ?
C25 C26 C27 C22 -0.7(10) . . . . ?
C27 C22 C23 C24 -0.9(8) . . . . ?
C28 N10 N11 C30 -1.9(6) . . . . ?
C28 C29 C30 N11 -0.9(7) . . . . ?
C28 C29 C30 C31 179.9(6) . . . . ?
C29 C30 C31 C32 7.4(10) . . . . ?
C29 C30 C31 C36 -172.2(6) . . . . ?
C30 C31 C32 C33 -179.9(6) . . . . ?
C30 C31 C36 O4 1.3(8) . . . . ?
C30 C31 C36 C35 -179.8(5) . . . . ?
C31 C32 C33 C34 0.2(10) . . . . ?
C32 C31 C36 O4 -178.3(5) . . . . ?
C32 C31 C36 C35 0.5(8) . . . . ?
C32 C33 C34 C35 -0.5(10) . . . . ?
C33 C34 C35 C36 0.9(9) . . . . ?
C34 C35 C36 O4 178.1(5) . . . . ?
C34 C35 C36 C31 -0.8(8) . . . . ?
C36 C31 C32 C33 -0.2(9) . . . . ?
C1 C2 C3 N4 -0.3(6) . . . . ?
C1 C2 C3 C4 -177.9(6) . . . . ?
C2 C3 C4 C5 -4.4(9) . . . . ?
C2 C3 C4 C12 172.2(6) . . . . ?
C3 N4 N5 C1 -1.1(6) . . . . ?
C3 C4 C5 C6 175.4(5) . . . . ?
C3 C4 C12 O1 1.7(8) . . . . ?
C3 C4 C12 C8 -174.7(5) . . . . ?
C4 C5 C6 C7 -1.1(10) . . . . ?
C5 C4 C12 O1 178.5(5) . . . . ?
C5 C4 C12 C8 2.0(8) . . . . ?
C5 C6 C7 C8 2.8(10) . . . . ?
C6 C7 C8 C12 -2.2(9) . . . . ?
C7 C8 C12 O1 -176.9(5) . . . . ?
C7 C8 C12 C4 -0.2(9) . . . . ?
C12 C4 C5 C6 -1.3(8) . . . . ?
C10 N6 N7 P2 -179.1(4) . . . . ?
C10 N6 N7 C13 -2.8(7) . . . . ?
C10 C11 C13 N7 -1.2(7) . . . . ?
C10 C11 C13 C9 -177.9(6) . . . . ?
C14 C15 C16 C17 1.1(11) . . . . ?
C14 C9 C13 N7 175.0(5) . . . . ?
C14 C9 C13 C11 -8.6(10) . . . . ?
C15 C14 C9 C18 -1.3(9) . . . . ?
C15 C14 C9 C13 177.5(6) . . . . ?
C15 C16 C17 C18 -0.3(10) . . . . ?
C16 C17 C18 O2 -178.8(5) . . . . ?
C16 C17 C18 C9 -1.3(9) . . . . ?
C17 C18 C9 C14 2.1(9) . . . . ?
C17 C18 C9 C13 -176.7(5) . . . . ?
C18 C9 C13 N7 -6.3(8) . . . . ?
C18 C9 C13 C11 170.1(6) . . . . ?
P6 N19 N20 C57 173.7(3) . . . . ?
P6 N19 C55 C56 -173.3(5) . . . . ?
P6 N21 N22 C66 175.2(3) . . . . ?
P6 N21 C64 C65 -175.3(4) . . . . ?
P4 O5 C45 C40 -22.8(6) . . . . ?
P4 O5 C45 C44 159.3(4) . . . . ?
P4 N15 C39 C38 -176.0(4) . . . . ?
P4 N15 C39 C40 2.8(7) . . . . ?
P5 O6 C54 C49 -19.4(7) . . . . ?
P5 O6 C54 C53 164.1(4) . . . . ?
P5 N17 C48 C47 -179.3(3) . . . . ?
P5 N17 C48 C49 2.7(6) . . . . ?
O5 P4 N14 P6 137.7(3) . . . . ?
O5 P4 N12 P5 -135.6(3) . . . . ?
O5 P4 N15 N16 162.5(4) . . . . ?
O5 P4 N15 C39 -20.8(5) . . . . ?
O6 P5 N12 P4 -123.2(3) . . . . ?
O6 P5 N13 P6 132.7(3) . . . . ?
O6 P5 N17 N18 165.0(3) . . . . ?
O6 P5 N17 C48 -15.8(4) . . . . ?
N14 P6 N13 P5 -5.8(4) . . . . ?
N14 P6 N19 N20 -70.3(4) . . . . ?
N14 P6 N19 C55 101.8(6) . . . . ?
N14 P6 N21 N22 169.3(3) . . . . ?
N14 P6 N21 C64 -15.6(5) . . . . ?
N14 P4 O5 C45 145.5(4) . . . . ?
N14 P4 N12 P5 -10.4(4) . . . . ?
N14 P4 N15 N16 48.0(4) . . . . ?
N14 P4 N15 C39 -135.3(4) . . . . ?
N12 P4 O5 C45 -85.5(4) . . . . ?
N12 P4 N14 P6 11.9(4) . . . . ?
N12 P4 N15 N16 -81.5(4) . . . . ?
N12 P4 N15 C39 95.2(5) . . . . ?
N12 P5 O6 C54 -93.2(4) . . . . ?
N12 P5 N13 P6 7.2(4) . . . . ?
N12 P5 N17 N18 -78.5(4) . . . . ?
N12 P5 N17 C48 100.8(4) . . . . ?
N13 P6 N14 P4 -4.2(4) . . . . ?
N13 P6 N19 N20 158.1(3) . . . . ?
N13 P6 N19 C55 -29.8(6) . . . . ?
N13 P6 N21 N22 -59.9(4) . . . . ?
N13 P6 N21 C64 115.3(5) . . . . ?
N13 P5 O6 C54 137.7(4) . . . . ?
N13 P5 N12 P4 1.1(4) . . . . ?
N13 P5 N17 N18 51.9(4) . . . . ?
N13 P5 N17 C48 -128.8(4) . . . . ?
N19 P6 N14 P4 -128.7(3) . . . . ?
N19 P6 N13 P5 122.1(3) . . . . ?
N19 P6 N21 N22 52.0(4) . . . . ?
N19 P6 N21 C64 -132.9(5) . . . . ?
N19 N20 C57 C56 0.0(6) . . . . ?
N19 N20 C57 C58 178.8(4) . . . . ?
N19 C55 C56 C57 0.4(9) . . . . ?
N20 N19 C55 C56 -0.5(8) . . . . ?
N20 C57 C58 C59 173.7(5) . . . . ?
N20 C57 C58 C63 -6.4(8) . . . . ?
N21 P6 N14 P4 122.6(3) . . . . ?
N21 P6 N13 P5 -129.0(3) . . . . ?
N21 P6 N19 N20 41.1(4) . . . . ?
N21 P6 N19 C55 -146.8(5) . . . . ?
N21 N22 C66 C65 0.8(5) . . . . ?
N21 N22 C66 C67 178.8(4) . . . . ?
N21 C64 C65 C66 0.3(6) . . . . ?
N22 N21 C64 C65 0.2(6) . . . . ?
N22 C66 C67 C68 176.2(5) . . . . ?
N22 C66 C67 C72 -3.5(7) . . . . ?
N16 N15 C39 C38 0.9(6) . . . . ?
N16 N15 C39 C40 179.7(4) . . . . ?
N16 C37 C38 C39 1.5(8) . . . . ?
N15 P4 O5 C45 30.6(4) . . . . ?
N15 P4 N14 P6 -114.5(3) . . . . ?
N15 P4 N12 P5 115.6(3) . . . . ?
N15 N16 C37 C38 -0.9(7) . . . . ?
N15 C39 C40 C41 -172.6(5) . . . . ?
N15 C39 C40 C45 11.8(7) . . . . ?
N18 N17 C48 C47 0.0(5) . . . . ?
N18 N17 C48 C49 -178.0(4) . . . . ?
N18 C46 C47 C48 -0.6(6) . . . . ?
N17 P5 O6 C54 24.0(4) . . . . ?
N17 P5 N12 P4 127.3(3) . . . . ?
N17 P5 N13 P6 -120.2(3) . . . . ?
N17 N18 C46 C47 0.6(6) . . . . ?
N17 C48 C49 C50 -174.7(4) . . . . ?
N17 C48 C49 C54 7.2(7) . . . . ?
C55 N19 N20 C57 0.3(6) . . . . ?
C55 C56 C57 N20 -0.3(8) . . . . ?
C55 C56 C57 C58 -178.9(6) . . . . ?
C56 C57 C58 C59 -7.7(9) . . . . ?
C56 C57 C58 C63 172.2(6) . . . . ?
C57 C58 C59 C60 -179.5(5) . . . . ?
C57 C58 C63 O7 1.3(8) . . . . ?
C57 C58 C63 C62 -179.4(5) . . . . ?
C58 C59 C60 C61 -1.2(9) . . . . ?
C59 C58 C63 O7 -178.8(5) . . . . ?
C59 C58 C63 C62 0.5(8) . . . . ?
C59 C60 C61 C62 0.6(9) . . . . ?
C60 C61 C62 C63 0.5(9) . . . . ?
C61 C62 C63 O7 178.3(5) . . . . ?
C61 C62 C63 C58 -1.0(8) . . . . ?
C63 C58 C59 C60 0.6(8) . . . . ?
C64 N21 N22 C66 -0.6(5) . . . . ?
C64 C65 C66 N22 -0.7(6) . . . . ?
C64 C65 C66 C67 -178.5(5) . . . . ?
C65 C66 C67 C68 -6.3(8) . . . . ?
C65 C66 C67 C72 174.0(5) . . . . ?
C66 C67 C68 C69 -179.3(5) . . . . ?
C66 C67 C72 O8 -0.7(9) . . . . ?
C66 C67 C72 C71 179.7(5) . . . . ?
C67 C68 C69 C70 -0.6(9) . . . . ?
C68 C67 C72 O8 179.6(6) . . . . ?
C68 C67 C72 C71 0.0(8) . . . . ?
C68 C69 C70 C71 0.4(10) . . . . ?
C69 C70 C71 C72 0.0(10) . . . . ?
C70 C71 C72 O8 -179.8(6) . . . . ?
C70 C71 C72 C67 -0.2(10) . . . . ?
C72 C67 C68 C69 0.4(8) . . . . ?
C37 N16 N15 P4 177.1(4) . . . . ?
C37 N16 N15 C39 0.0(6) . . . . ?
C37 C38 C39 N15 -1.4(6) . . . . ?
C37 C38 C39 C40 -179.9(6) . . . . ?
C38 C39 C40 C41 5.9(10) . . . . ?
C38 C39 C40 C45 -169.8(6) . . . . ?
C39 C40 C41 C42 -174.4(5) . . . . ?
C39 C40 C45 O5 -2.9(7) . . . . ?
C39 C40 C45 C44 174.8(5) . . . . ?
C40 C41 C42 C43 -1.0(9) . . . . ?
C41 C40 C45 O5 -178.7(4) . . . . ?
C41 C40 C45 C44 -1.1(8) . . . . ?
C41 C42 C43 C44 0.1(9) . . . . ?
C42 C43 C44 C45 0.3(8) . . . . ?
C43 C44 C45 O5 177.9(5) . . . . ?
C43 C44 C45 C40 0.2(8) . . . . ?
C45 C40 C41 C42 1.4(8) . . . . ?
C46 N18 N17 P5 179.0(3) . . . . ?
C46 N18 N17 C48 -0.4(5) . . . . ?
C46 C47 C48 N17 0.3(5) . . . . ?
C46 C47 C48 C49 177.8(5) . . . . ?
C47 C48 C49 C50 8.1(9) . . . . ?
C47 C48 C49 C54 -170.1(5) . . . . ?
C48 C49 C50 C51 -177.1(5) . . . . ?
C48 C49 C54 O6 0.2(7) . . . . ?
C48 C49 C54 C53 176.4(5) . . . . ?
C49 C50 C51 C52 0.5(9) . . . . ?
C50 C49 C54 O6 -178.0(4) . . . . ?
C50 C49 C54 C53 -1.8(8) . . . . ?
C50 C51 C52 C53 -1.5(9) . . . . ?
C51 C52 C53 C54 0.8(9) . . . . ?
C52 C53 C54 O6 177.2(5) . . . . ?
C52 C53 C54 C49 0.9(8) . . . . ?
C54 C49 C50 C51 1.1(8) . . . . ?
C9 C14 C15 C16 -0.3(10) . . . . ?

loop_
_smtbx_masks_void_nr
_smtbx_masks_void_average_x
_smtbx_masks_void_average_y
_smtbx_masks_void_average_z
_smtbx_masks_void_volume
_smtbx_masks_void_count_electrons
_smtbx_masks_void_content
1 0.319 0.489 0.803 357.5 125.2 '2 CH3CH2CH2CH2CH2CH2CH3'
2 -0.319 0.075 0.197 357.5 125.5 '2 CH3CH2CH2CH2CH2CH2CH3'
